data_4327467
loop_
_publ_author_name
'Alexey I. Baranov'
'Anna A. Isaeva'
'Lars A. Kloo'
'Boris A. Popovkin'

_publ_contact_author
;
        Boris A. Popovkin
        Inorganic Synthesis Laboratory
        Moscow State University
        Leninskie Gory
        119992 Moscow
        Russia
;
_publ_contact_author_email popovkin@inorg.chem.msu.ru
_publ_contact_author_fax '7 095 939-0171'
_publ_contact_author_phone '7 095 939-3339'
_publ_section_title
;
 New Metal-Rich Sulfides Ni6SnS2 and Ni9Sn2S2 with a 2D Metal Framework:
 Synthesis, Crystal Structure, and Bonding
;
_journal_name_full 'Inorganic Chemistry'
_journal_page_first 6667
_journal_page_last 6672
_journal_paper_doi 10.1021/ic034349+
_journal_volume 42
_journal_year 2003
_chemical_formula_moiety Ni8.93Sn2S2
_chemical_formula_sum 'Ni17.86 S4 Sn4'
_chemical_formula_weight 826.07
_chemical_name_common 'nickel tin sulphide'
_chemical_name_systematic 'nickel tin sulphide'
_space_group_IT_number 139
_symmetry_cell_setting tetragonal
_symmetry_space_group_name_Hall '-I 4 2'
_symmetry_space_group_name_H-M 'I 4/m m m'
_atom_sites_solution_hydrogens geom
_atom_sites_solution_primary direct
_atom_sites_solution_secondary difmap
_audit_creation_method SHELXL-97
_cell_angle_alpha 90.00
_cell_angle_beta 90.00
_cell_angle_gamma 90.00
_cell_formula_units_Z 2
_cell_length_a 3.6710(5)
_cell_length_b 3.6710(5)
_cell_length_c 25.474(2)
_cell_measurement_reflns_used 369
_cell_measurement_temperature 293(2)
_cell_measurement_theta_max 30.03
_cell_measurement_theta_min 3.79
_cell_volume 343.29(7)
_computing_cell_refinement 'KappaCCD (Nonius)'
_computing_data_collection 'KappaCCD (Nonius)'
_computing_data_reduction Denzo
_computing_molecular_graphics 'SHELXL-97 (Sheldrick, 1997)'
_computing_publication_material 'SHELXL-97 (Sheldrick, 1997)'
_computing_structure_refinement 'SHELXL-97 (Sheldrick, 1997)'
_computing_structure_solution 'SHELXS-97 (Sheldrick, 1990)'
_diffrn_ambient_temperature 193(2)
_diffrn_measured_fraction_theta_full 0.960
_diffrn_measured_fraction_theta_max 0.960
_diffrn_measurement_device_type 'Nonius KappaCCD'
_diffrn_measurement_method \w--\2q
_diffrn_radiation_monochromator graphite
_diffrn_radiation_source 'fine-focus sealed tube'
_diffrn_radiation_type AgK\a
_diffrn_radiation_wavelength 0.56090
_diffrn_reflns_av_R_equivalents 0.0464
_diffrn_reflns_av_sigmaI/netI 0.0419
_diffrn_reflns_limit_h_max 5
_diffrn_reflns_limit_h_min -6
_diffrn_reflns_limit_k_max 5
_diffrn_reflns_limit_k_min -5
_diffrn_reflns_limit_l_max 44
_diffrn_reflns_limit_l_min -36
_diffrn_reflns_number 1597
_diffrn_reflns_theta_full 30.03
_diffrn_reflns_theta_max 30.03
_diffrn_reflns_theta_min 3.79
_diffrn_standards_interval_time 120
_diffrn_standards_number 1
_exptl_absorpt_coefficient_mu 16.464
_exptl_absorpt_correction_T_max 0.820
_exptl_absorpt_correction_T_min 0.225
_exptl_absorpt_correction_type numerical
_exptl_crystal_colour silver
_exptl_crystal_density_diffrn 7.992
_exptl_crystal_description plate
_exptl_crystal_F_000 764
_exptl_crystal_size_max 0.09
_exptl_crystal_size_mid 0.075
_exptl_crystal_size_min 0.012
_refine_diff_density_max 1.572
_refine_diff_density_min -1.372
_refine_diff_density_rms 0.364
_refine_ls_extinction_coef 0.0042(5)
_refine_ls_extinction_expression Fc^*^=kFc[1+0.001xFc^2^\l^3^/sin(2\q)]^-1/4^
_refine_ls_extinction_method SHELXL
_refine_ls_goodness_of_fit_ref 1.006
_refine_ls_hydrogen_treatment mixed
_refine_ls_matrix_type full
_refine_ls_number_parameters 26
_refine_ls_number_reflns 357
_refine_ls_number_restraints 0
_refine_ls_restrained_S_all 1.006
_refine_ls_R_factor_all 0.0320
_refine_ls_R_factor_gt 0.0229
_refine_ls_shift/su_max 0.000
_refine_ls_shift/su_mean 0.000
_refine_ls_structure_factor_coef Fsqd
_refine_ls_weighting_details 'calc w=1/[\s^2^(Fo^2^)+(0.0123P)^2^+0.0000P] where P=(Fo^2^+2Fc^2^)/3'
_refine_ls_weighting_scheme calc
_refine_ls_wR_factor_gt 0.0456
_refine_ls_wR_factor_ref 0.0490
_reflns_number_gt 291
_reflns_number_total 357
_reflns_threshold_expression >2sigma(I)
_cod_data_source_file ic0343492Bsi20030625_063749_2.cif
_cod_data_source_block 922
_cod_database_code 4327467

loop_
_symmetry_equiv_pos_as_xyz
'x, y, z'
'-x, -y, z'
'x, -y, -z'
'-x, y, -z'
'-y, -x, -z'
'y, x, -z'
'y, -x, z'
'-y, x, z'
'x+1/2, y+1/2, z+1/2'
'-x+1/2, -y+1/2, z+1/2'
'x+1/2, -y+1/2, -z+1/2'
'-x+1/2, y+1/2, -z+1/2'
'-y+1/2, -x+1/2, -z+1/2'
'y+1/2, x+1/2, -z+1/2'
'y+1/2, -x+1/2, z+1/2'
'-y+1/2, x+1/2, z+1/2'
'-x, -y, -z'
'x, y, -z'
'-x, y, z'
'x, -y, z'
'y, x, z'
'-y, -x, z'
'-y, x, -z'
'y, -x, -z'
'-x+1/2, -y+1/2, -z+1/2'
'x+1/2, y+1/2, -z+1/2'
'-x+1/2, y+1/2, z+1/2'
'x+1/2, -y+1/2, z+1/2'
'y+1/2, x+1/2, z+1/2'
'-y+1/2, -x+1/2, z+1/2'
'-y+1/2, x+1/2, -z+1/2'
'y+1/2, -x+1/2, -z+1/2'

loop_
_atom_site_label
_atom_site_type_symbol
_atom_site_fract_x
_atom_site_fract_y
_atom_site_fract_z
_atom_site_U_iso_or_equiv
_atom_site_adp_type
_atom_site_occupancy
_atom_site_symmetry_multiplicity
_atom_site_calc_flag
_atom_site_refinement_flags
Sn1 Sn 0.0000 0.0000 0.074463(12) 0.00218(11) Uani 1 8 d S
Ni1 Ni 0.0000 -0.5000 0.0000 0.00221(13) Uani 1 8 d S
Ni2 Ni 0.0000 -0.5000 0.148571(18) 0.00335(12) Uani 1 4 d S
Ni3 Ni -0.5000 -0.5000 0.07227(2) 0.00265(13) Uani 1 8 d S
S6 S -0.5000 -0.5000 0.19991(5) 0.0059(2) Uani 1 8 d S
Ni4 Ni -0.5000 -0.5000 0.28019(11) 0.0104(8) Uani 0.262(3) 8 d SP
Ni5 Ni -0.5000 -1.0000 0.2500 0.0033(9) Uani 0.205(4) 8 d SP

loop_
_atom_site_aniso_label
_atom_site_aniso_U_11
_atom_site_aniso_U_22
_atom_site_aniso_U_33
_atom_site_aniso_U_23
_atom_site_aniso_U_13
_atom_site_aniso_U_12
Sn1 0.00208(13) 0.00208(13) 0.00238(14) 0.000 0.000 0.000
Ni1 0.0025(3) 0.0020(3) 0.0021(3) 0.000 0.000 0.000
Ni2 0.0033(2) 0.0027(2) 0.0041(2) 0.000 0.000 0.000
Ni3 0.00251(19) 0.00251(19) 0.0029(2) 0.000 0.000 0.000
S6 0.0053(3) 0.0053(3) 0.0072(5) 0.000 0.000 0.000
Ni4 0.0141(11) 0.0141(11) 0.0031(11) 0.000 0.000 0.000
Ni5 0.0032(11) 0.0032(11) 0.0035(14) 0.000 0.000 0.000

loop_
_atom_type_symbol
_atom_type_description
_atom_type_scat_dispersion_real
_atom_type_scat_dispersion_imag
_atom_type_scat_source
Ni Ni 0.3147 0.7232 'International Tables Vol C Tables 4.2.6.8 and 6.1.1.4'
Sn Sn -1.1587 0.9299 'International Tables Vol C Tables 4.2.6.8 and 6.1.1.4'
S S 0.0826 0.0763 'International Tables Vol C Tables 4.2.6.8 and 6.1.1.4'

loop_
_geom_angle_atom_site_label_1
_geom_angle_atom_site_label_2
_geom_angle_atom_site_label_3
_geom_angle
_geom_angle_site_symmetry_1
_geom_angle_site_symmetry_3
Ni3 Sn1 Ni3 177.53(3) . 1_665
Ni3 Sn1 Ni3 89.973(1) . 1_565
Ni3 Sn1 Ni3 89.973(1) 1_665 1_565
Ni3 Sn1 Ni3 89.973(1) . 1_655
Ni3 Sn1 Ni3 89.973(1) 1_665 1_655
Ni3 Sn1 Ni3 177.53(3) 1_565 1_655
Ni3 Sn1 Ni2 61.486(12) . .
Ni3 Sn1 Ni2 120.549(15) 1_665 .
Ni3 Sn1 Ni2 120.549(15) 1_565 .
Ni3 Sn1 Ni2 61.487(12) 1_655 .
Ni3 Sn1 Ni2 120.546(15) . 21_655
Ni3 Sn1 Ni2 61.488(12) 1_665 21_655
Ni3 Sn1 Ni2 120.548(15) 1_565 21_655
Ni3 Sn1 Ni2 61.488(12) 1_655 21_655
Ni2 Sn1 Ni2 59.065(11) . 21_655
Ni3 Sn1 Ni2 120.546(15) . 1_565
Ni3 Sn1 Ni2 61.488(12) 1_665 1_565
Ni3 Sn1 Ni2 61.488(12) 1_565 1_565
Ni3 Sn1 Ni2 120.548(15) 1_655 1_565
Ni2 Sn1 Ni2 88.388(18) . 1_565
Ni2 Sn1 Ni2 59.064(11) 21_655 1_565
Ni3 Sn1 Ni2 61.487(12) . 21
Ni3 Sn1 Ni2 120.548(15) 1_665 21
Ni3 Sn1 Ni2 61.488(12) 1_565 21
Ni3 Sn1 Ni2 120.548(15) 1_655 21
Ni2 Sn1 Ni2 59.065(11) . 21
Ni2 Sn1 Ni2 88.387(18) 21_655 21
Ni2 Sn1 Ni2 59.064(11) 1_565 21
Ni3 Sn1 Ni1 59.531(12) . 5_455
Ni3 Sn1 Ni1 118.431(14) 1_665 5_455
Ni3 Sn1 Ni1 59.530(12) 1_565 5_455
Ni3 Sn1 Ni1 118.431(14) 1_655 5_455
Ni2 Sn1 Ni1 121.014(6) . 5_455
Ni2 Sn1 Ni1 179.865(11) 21_655 5_455
Ni2 Sn1 Ni1 121.015(7) 1_565 5_455
Ni2 Sn1 Ni1 91.749(12) 21 5_455
Ni3 Sn1 Ni1 59.531(12) . .
Ni3 Sn1 Ni1 118.431(14) 1_665 .
Ni3 Sn1 Ni1 118.431(14) 1_565 .
Ni3 Sn1 Ni1 59.530(12) 1_655 .
Ni2 Sn1 Ni1 91.747(12) . .
Ni2 Sn1 Ni1 121.015(7) 21_655 .
Ni2 Sn1 Ni1 179.865(11) 1_565 .
Ni2 Sn1 Ni1 121.015(6) 21 .
Ni1 Sn1 Ni1 58.906(8) 5_455 .
Ni3 Sn1 Ni1 118.433(14) . 5
Ni3 Sn1 Ni1 59.530(12) 1_665 5
Ni3 Sn1 Ni1 118.431(14) 1_565 5
Ni3 Sn1 Ni1 59.530(12) 1_655 5
Ni2 Sn1 Ni1 121.014(6) . 5
Ni2 Sn1 Ni1 91.749(12) 21_655 5
Ni2 Sn1 Ni1 121.015(6) 1_565 5
Ni2 Sn1 Ni1 179.865(11) 21 5
Ni1 Sn1 Ni1 88.116(13) 5_455 5
Ni1 Sn1 Ni1 58.906(8) . 5
Ni3 Sn1 Ni1 118.433(14) . 1_565
Ni3 Sn1 Ni1 59.530(12) 1_665 1_565
Ni3 Sn1 Ni1 59.530(12) 1_565 1_565
Ni3 Sn1 Ni1 118.431(14) 1_655 1_565
Ni2 Sn1 Ni1 179.863(11) . 1_565
Ni2 Sn1 Ni1 121.015(6) 21_655 1_565
Ni2 Sn1 Ni1 91.749(12) 1_565 1_565
Ni2 Sn1 Ni1 121.015(6) 21 1_565
Ni1 Sn1 Ni1 58.906(8) 5_455 1_565
Ni1 Sn1 Ni1 88.116(13) . 1_565
Ni1 Sn1 Ni1 58.906(8) 5 1_565
Ni1 Ni1 Ni1 180.0 5 5_445
Ni1 Ni1 Ni1 90.0 5 5_455
Ni1 Ni1 Ni1 90.0 5_445 5_455
Ni1 Ni1 Ni1 90.0 5 5_545
Ni1 Ni1 Ni1 90.0 5_445 5_545
Ni1 Ni1 Ni1 180.0 5_455 5_545
Ni1 Ni1 Ni3 119.952(6) 5 17_445
Ni1 Ni1 Ni3 60.048(6) 5_445 17_445
Ni1 Ni1 Ni3 60.049(6) 5_455 17_445
Ni1 Ni1 Ni3 119.951(6) 5_545 17_445
Ni1 Ni1 Ni3 60.048(6) 5 1_655
Ni1 Ni1 Ni3 119.952(6) 5_445 1_655
Ni1 Ni1 Ni3 119.951(6) 5_455 1_655
Ni1 Ni1 Ni3 60.049(6) 5_545 1_655
Ni3 Ni1 Ni3 180.000(19) 17_445 1_655
Ni1 Ni1 Ni3 60.049(6) 5 17_545
Ni1 Ni1 Ni3 119.951(6) 5_445 17_545
Ni1 Ni1 Ni3 119.952(6) 5_455 17_545
Ni1 Ni1 Ni3 60.048(6) 5_545 17_545
Ni3 Ni1 Ni3 89.83(2) 17_445 17_545
Ni3 Ni1 Ni3 90.17(2) 1_655 17_545
Ni1 Ni1 Ni3 119.951(6) 5 .
Ni1 Ni1 Ni3 60.049(6) 5_445 .
Ni1 Ni1 Ni3 60.049(6) 5_455 .
Ni1 Ni1 Ni3 119.951(6) 5_545 .
Ni3 Ni1 Ni3 90.17(2) 17_445 .
Ni3 Ni1 Ni3 89.83(2) 1_655 .
Ni3 Ni1 Ni3 180.0 17_545 .
Ni1 Ni1 Sn1 119.453(4) 5 17_545
Ni1 Ni1 Sn1 60.547(4) 5_445 17_545
Ni1 Ni1 Sn1 119.453(4) 5_455 17_545
Ni1 Ni1 Sn1 60.547(4) 5_545 17_545
Ni3 Ni1 Sn1 59.410(8) 17_445 17_545
Ni3 Ni1 Sn1 120.590(8) 1_655 17_545
Ni3 Ni1 Sn1 59.410(8) 17_545 17_545
Ni3 Ni1 Sn1 120.591(8) . 17_545
Ni1 Ni1 Sn1 60.547(4) 5 .
Ni1 Ni1 Sn1 119.453(4) 5_445 .
Ni1 Ni1 Sn1 60.547(4) 5_455 .
Ni1 Ni1 Sn1 119.453(4) 5_545 .
Ni3 Ni1 Sn1 120.590(8) 17_445 .
Ni3 Ni1 Sn1 59.410(8) 1_655 .
Ni3 Ni1 Sn1 120.590(8) 17_545 .
Ni3 Ni1 Sn1 59.409(8) . .
Sn1 Ni1 Sn1 180.000(9) 17_545 .
Ni1 Ni1 Sn1 119.453(4) 5 1_545
Ni1 Ni1 Sn1 60.547(4) 5_445 1_545
Ni1 Ni1 Sn1 119.453(4) 5_455 1_545
Ni1 Ni1 Sn1 60.547(4) 5_545 1_545
Ni3 Ni1 Sn1 120.590(8) 17_445 1_545
Ni3 Ni1 Sn1 59.410(8) 1_655 1_545
Ni3 Ni1 Sn1 120.590(8) 17_545 1_545
Ni3 Ni1 Sn1 59.409(8) . 1_545
Sn1 Ni1 Sn1 91.884(13) 17_545 1_545
Sn1 Ni1 Sn1 88.116(13) . 1_545
Ni1 Ni1 Sn1 60.547(4) 5 17
Ni1 Ni1 Sn1 119.453(4) 5_445 17
Ni1 Ni1 Sn1 60.547(4) 5_455 17
Ni1 Ni1 Sn1 119.453(4) 5_545 17
Ni3 Ni1 Sn1 59.410(8) 17_445 17
Ni3 Ni1 Sn1 120.590(8) 1_655 17
Ni3 Ni1 Sn1 59.410(8) 17_545 17
Ni3 Ni1 Sn1 120.591(8) . 17
Sn1 Ni1 Sn1 88.116(13) 17_545 17
Sn1 Ni1 Sn1 91.884(13) . 17
Sn1 Ni1 Sn1 180.000(9) 1_545 17
S6 Ni2 S6 109.06(5) 1_655 .
S6 Ni2 Ni4 65.92(3) 1_655 25_445
S6 Ni2 Ni4 65.92(3) . 25_445
S6 Ni2 Ni4 65.92(3) 1_655 25_435
S6 Ni2 Ni4 65.92(3) . 25_435
Ni4 Ni2 Ni4 90.65(9) 25_445 25_435
S6 Ni2 Ni5 54.53(3) 1_655 25_435
S6 Ni2 Ni5 54.53(3) . 25_435
Ni4 Ni2 Ni5 45.33(4) 25_445 25_435
Ni4 Ni2 Ni5 45.33(4) 25_435 25_435
S6 Ni2 Ni2 125.161(13) 1_655 21_545
S6 Ni2 Ni2 54.836(13) . 21_545
Ni4 Ni2 Ni2 120.19(2) 25_445 21_545
Ni4 Ni2 Ni2 59.81(2) 25_435 21_545
Ni5 Ni2 Ni2 90.0 25_435 21_545
S6 Ni2 Ni2 54.836(13) 1_655 21_655
S6 Ni2 Ni2 125.161(13) . 21_655
Ni4 Ni2 Ni2 59.81(2) 25_445 21_655
Ni4 Ni2 Ni2 120.19(2) 25_435 21_655
Ni5 Ni2 Ni2 90.0 25_435 21_655
Ni2 Ni2 Ni2 180.0 21_545 21_655
S6 Ni2 Ni2 54.836(13) 1_655 21_645
S6 Ni2 Ni2 125.161(13) . 21_645
Ni4 Ni2 Ni2 120.19(2) 25_445 21_645
Ni4 Ni2 Ni2 59.81(2) 25_435 21_645
Ni5 Ni2 Ni2 90.0 25_435 21_645
Ni2 Ni2 Ni2 90.0 21_545 21_645
Ni2 Ni2 Ni2 90.0 21_655 21_645
S6 Ni2 Ni2 125.161(13) 1_655 21
S6 Ni2 Ni2 54.836(13) . 21
Ni4 Ni2 Ni2 59.81(2) 25_445 21
Ni4 Ni2 Ni2 120.19(2) 25_435 21
Ni5 Ni2 Ni2 90.0 25_435 21
Ni2 Ni2 Ni2 90.0 21_545 21
Ni2 Ni2 Ni2 90.0 21_655 21
Ni2 Ni2 Ni2 180.0 21_645 21
S6 Ni2 Sn1 114.584(17) 1_655 1_545
S6 Ni2 Sn1 114.584(17) . 1_545
Ni4 Ni2 Sn1 178.87(4) 25_445 1_545
Ni4 Ni2 Sn1 90.48(4) 25_435 1_545
Ni5 Ni2 Sn1 135.805(9) 25_435 1_545
Ni2 Ni2 Sn1 60.469(5) 21_545 1_545
Ni2 Ni2 Sn1 119.535(5) 21_655 1_545
Ni2 Ni2 Sn1 60.469(5) 21_645 1_545
Ni2 Ni2 Sn1 119.535(5) 21 1_545
S6 Ni2 Sn1 114.584(17) 1_655 .
S6 Ni2 Sn1 114.584(17) . .
Ni4 Ni2 Sn1 90.48(4) 25_445 .
Ni4 Ni2 Sn1 178.87(4) 25_435 .
Ni5 Ni2 Sn1 135.805(9) 25_435 .
Ni2 Ni2 Sn1 119.535(5) 21_545 .
Ni2 Ni2 Sn1 60.469(5) 21_655 .
Ni2 Ni2 Sn1 119.535(5) 21_645 .
Ni2 Ni2 Sn1 60.469(5) 21 .
Sn1 Ni2 Sn1 88.390(18) 1_545 .
S6 Ni2 Ni3 168.83(3) 1_655 .
S6 Ni2 Ni3 82.11(3) . .
Ni4 Ni2 Ni3 120.74(3) 25_445 .
Ni4 Ni2 Ni3 120.74(3) 25_435 .
Ni5 Ni2 Ni3 136.640(11) 25_435 .
Ni2 Ni2 Ni3 60.958(7) 21_545 .
Ni2 Ni2 Ni3 119.046(6) 21_655 .
Ni2 Ni2 Ni3 119.046(7) 21_645 .
Ni2 Ni2 Ni3 60.958(7) 21 .
Sn1 Ni2 Ni3 58.582(10) 1_545 .
Sn1 Ni2 Ni3 58.582(10) . .
Sn1 Ni3 Sn1 177.53(3) . 1_445
Sn1 Ni3 Sn1 89.973(1) . 1_455
Sn1 Ni3 Sn1 89.973(1) 1_445 1_455
Sn1 Ni3 Sn1 89.973(1) . 1_545
Sn1 Ni3 Sn1 89.973(1) 1_445 1_545
Sn1 Ni3 Sn1 177.53(3) 1_455 1_545
Sn1 Ni3 Ni1 120.956(17) . 5_445
Sn1 Ni3 Ni1 61.060(8) 1_445 5_445
Sn1 Ni3 Ni1 120.956(17) 1_455 5_445
Sn1 Ni3 Ni1 61.060(8) 1_545 5_445
Sn1 Ni3 Ni1 120.956(17) . 1_455
Sn1 Ni3 Ni1 61.060(8) 1_445 1_455
Sn1 Ni3 Ni1 61.060(8) 1_455 1_455
Sn1 Ni3 Ni1 120.956(17) 1_545 1_455
Ni1 Ni3 Ni1 59.901(12) 5_445 1_455
Sn1 Ni3 Ni1 61.060(8) . 5_455
Sn1 Ni3 Ni1 120.956(17) 1_445 5_455
Sn1 Ni3 Ni1 61.060(8) 1_455 5_455
Sn1 Ni3 Ni1 120.956(17) 1_545 5_455
Ni1 Ni3 Ni1 89.83(2) 5_445 5_455
Ni1 Ni3 Ni1 59.901(12) 1_455 5_455
Sn1 Ni3 Ni1 61.060(8) . .
Sn1 Ni3 Ni1 120.956(17) 1_445 .
Sn1 Ni3 Ni1 120.956(17) 1_455 .
Sn1 Ni3 Ni1 61.060(8) 1_545 .
Ni1 Ni3 Ni1 59.901(12) 5_445 .
Ni1 Ni3 Ni1 89.83(2) 1_455 .
Ni1 Ni3 Ni1 59.901(12) 5_455 .
Sn1 Ni3 Ni2 59.932(10) . .
Sn1 Ni3 Ni2 118.016(18) 1_445 .
Sn1 Ni3 Ni2 118.016(18) 1_455 .
Sn1 Ni3 Ni2 59.932(10) 1_545 .
Ni1 Ni3 Ni2 120.989(6) 5_445 .
Ni1 Ni3 Ni2 178.445(18) 1_455 .
Ni1 Ni3 Ni2 120.989(7) 5_455 .
Ni1 Ni3 Ni2 91.726(11) . .
Sn1 Ni3 Ni2 59.933(9) . 21
Sn1 Ni3 Ni2 118.015(18) 1_445 21
Sn1 Ni3 Ni2 59.933(9) 1_455 21
Sn1 Ni3 Ni2 118.015(18) 1_545 21
Ni1 Ni3 Ni2 178.444(18) 5_445 21
Ni1 Ni3 Ni2 120.990(7) 1_455 21
Ni1 Ni3 Ni2 91.727(12) 5_455 21
Ni1 Ni3 Ni2 120.990(6) . 21
Ni2 Ni3 Ni2 58.087(13) . 21
Sn1 Ni3 Ni2 118.015(18) . 1_455
Sn1 Ni3 Ni2 59.933(9) 1_445 1_455
Sn1 Ni3 Ni2 59.933(9) 1_455 1_455
Sn1 Ni3 Ni2 118.015(18) 1_545 1_455
Ni1 Ni3 Ni2 120.990(6) 5_445 1_455
Ni1 Ni3 Ni2 91.727(12) 1_455 1_455
Ni1 Ni3 Ni2 120.990(6) 5_455 1_455
Ni1 Ni3 Ni2 178.444(18) . 1_455
Ni2 Ni3 Ni2 86.72(2) . 1_455
Ni2 Ni3 Ni2 58.087(13) 21 1_455
Sn1 Ni3 Ni2 118.015(18) . 21_545
Sn1 Ni3 Ni2 59.933(9) 1_445 21_545
Sn1 Ni3 Ni2 118.015(18) 1_455 21_545
Sn1 Ni3 Ni2 59.933(9) 1_545 21_545
Ni1 Ni3 Ni2 91.727(12) 5_445 21_545
Ni1 Ni3 Ni2 120.990(6) 1_455 21_545
Ni1 Ni3 Ni2 178.444(18) 5_455 21_545
Ni1 Ni3 Ni2 120.990(6) . 21_545
Ni2 Ni3 Ni2 58.087(13) . 21_545
Ni2 Ni3 Ni2 86.72(2) 21 21_545
Ni2 Ni3 Ni2 58.087(13) 1_455 21_545
Ni4 S6 Ni5 55.19(2) . 25_435
Ni4 S6 Ni5 55.19(2) . 1_565
Ni5 S6 Ni5 70.98(2) 25_435 1_565
Ni4 S6 Ni5 55.19(2) . 25_335
Ni5 S6 Ni5 110.38(5) 25_435 25_335
Ni5 S6 Ni5 70.98(2) 1_565 25_335
Ni4 S6 Ni5 55.19(2) . .
Ni5 S6 Ni5 70.98(2) 25_435 .
Ni5 S6 Ni5 110.38(5) 1_565 .
Ni5 S6 Ni5 70.98(2) 25_335 .
Ni4 S6 Ni2 125.47(3) . 1_455
Ni5 S6 Ni2 179.34(5) 25_435 1_455
Ni5 S6 Ni2 109.342(7) 1_565 1_455
Ni5 S6 Ni2 70.274(13) 25_335 1_455
Ni5 S6 Ni2 109.342(6) . 1_455
Ni4 S6 Ni2 125.47(3) . 21_545
Ni5 S6 Ni2 109.342(6) 25_435 21_545
Ni5 S6 Ni2 179.34(5) 1_565 21_545
Ni5 S6 Ni2 109.342(6) 25_335 21_545
Ni5 S6 Ni2 70.274(13) . 21_545
Ni2 S6 Ni2 70.33(3) 1_455 21_545
Ni4 S6 Ni2 125.47(3) . 21
Ni5 S6 Ni2 109.342(7) 25_435 21
Ni5 S6 Ni2 70.274(13) 1_565 21
Ni5 S6 Ni2 109.342(7) 25_335 21
Ni5 S6 Ni2 179.34(5) . 21
Ni2 S6 Ni2 70.33(3) 1_455 21
Ni2 S6 Ni2 109.07(5) 21_545 21
Ni4 S6 Ni2 125.47(3) . .
Ni5 S6 Ni2 70.276(13) 25_435 .
Ni5 S6 Ni2 109.343(7) 1_565 .
Ni5 S6 Ni2 179.34(5) 25_335 .
Ni5 S6 Ni2 109.343(6) . .
Ni2 S6 Ni2 109.07(5) 1_455 .
Ni2 S6 Ni2 70.33(3) 21_545 .
Ni2 S6 Ni2 70.33(3) 21 .
Ni4 S6 Ni4 78.95(6) . 25_445
Ni5 S6 Ni4 47.21(4) 25_435 25_445
Ni5 S6 Ni4 47.21(4) 1_565 25_445
Ni5 S6 Ni4 117.41(6) 25_335 25_445
Ni5 S6 Ni4 117.41(6) . 25_445
Ni2 S6 Ni4 132.57(4) 1_455 25_445
Ni2 S6 Ni4 132.57(4) 21_545 25_445
Ni2 S6 Ni4 63.00(4) 21 25_445
Ni2 S6 Ni4 63.00(4) . 25_445
Ni4 S6 Ni4 78.95(6) . 25_335
Ni5 S6 Ni4 117.41(6) 25_435 25_335
Ni5 S6 Ni4 117.41(6) 1_565 25_335
Ni5 S6 Ni4 47.22(4) 25_335 25_335
Ni5 S6 Ni4 47.22(4) . 25_335
Ni2 S6 Ni4 63.00(4) 1_455 25_335
Ni2 S6 Ni4 63.00(4) 21_545 25_335
Ni2 S6 Ni4 132.57(4) 21 25_335
Ni2 S6 Ni4 132.57(4) . 25_335
Ni4 S6 Ni4 157.89(13) 25_445 25_335
Ni4 S6 Ni4 78.95(6) . 25_345
Ni5 S6 Ni4 117.41(6) 25_435 25_345
Ni5 S6 Ni4 47.22(4) 1_565 25_345
Ni5 S6 Ni4 47.22(4) 25_335 25_345
Ni5 S6 Ni4 117.41(6) . 25_345
Ni2 S6 Ni4 63.00(4) 1_455 25_345
Ni2 S6 Ni4 132.57(4) 21_545 25_345
Ni2 S6 Ni4 63.00(4) 21 25_345
Ni2 S6 Ni4 132.57(4) . 25_345
Ni4 S6 Ni4 87.89(2) 25_445 25_345
Ni4 S6 Ni4 87.89(2) 25_335 25_345
Ni5 Ni4 Ni5 81.41(5) 25_335 .
Ni5 Ni4 Ni5 134.54(14) 25_335 25_435
Ni5 Ni4 Ni5 81.41(5) . 25_435
Ni5 Ni4 Ni5 81.41(5) 25_335 1_565
Ni5 Ni4 Ni5 134.54(14) . 1_565
Ni5 Ni4 Ni5 81.41(5) 25_435 1_565
Ni5 Ni4 S6 67.27(7) 25_335 .
Ni5 Ni4 S6 67.27(7) . .
Ni5 Ni4 S6 67.27(7) 25_435 .
Ni5 Ni4 S6 67.27(7) 1_565 .
Ni5 Ni4 Ni2 105.76(4) 25_335 25_445
Ni5 Ni4 Ni2 158.06(11) . 25_445
Ni5 Ni4 Ni2 105.76(4) 25_435 25_445
Ni5 Ni4 Ni2 67.40(3) 1_565 25_445
S6 Ni4 Ni2 134.67(4) . 25_445
Ni5 Ni4 Ni2 158.06(11) 25_335 13_445
Ni5 Ni4 Ni2 105.76(4) . 13_445
Ni5 Ni4 Ni2 67.40(3) 25_435 13_445
Ni5 Ni4 Ni2 105.76(4) 1_565 13_445
S6 Ni4 Ni2 134.67(4) . 13_445
Ni2 Ni4 Ni2 60.38(5) 25_445 13_445
Ni5 Ni4 Ni2 105.76(4) 25_335 25_435
Ni5 Ni4 Ni2 67.40(3) . 25_435
Ni5 Ni4 Ni2 105.76(4) 25_435 25_435
Ni5 Ni4 Ni2 158.06(11) 1_565 25_435
S6 Ni4 Ni2 134.67(4) . 25_435
Ni2 Ni4 Ni2 90.65(9) 25_445 25_435
Ni2 Ni4 Ni2 60.38(5) 13_445 25_435
Ni5 Ni4 Ni2 67.40(3) 25_335 13_345
Ni5 Ni4 Ni2 105.76(4) . 13_345
Ni5 Ni4 Ni2 158.06(11) 25_435 13_345
Ni5 Ni4 Ni2 105.76(4) 1_565 13_345
S6 Ni4 Ni2 134.67(4) . 13_345
Ni2 Ni4 Ni2 60.38(5) 25_445 13_345
Ni2 Ni4 Ni2 90.65(9) 13_445 13_345
Ni2 Ni4 Ni2 60.38(5) 25_435 13_345
Ni5 Ni4 S6 135.58(3) 25_335 25_445
Ni5 Ni4 S6 135.58(3) . 25_445
Ni5 Ni4 S6 55.529(16) 25_435 25_445
Ni5 Ni4 S6 55.529(16) 1_565 25_445
S6 Ni4 S6 101.05(6) . 25_445
Ni2 Ni4 S6 51.07(3) 25_445 25_445
Ni2 Ni4 S6 51.07(3) 13_445 25_445
Ni2 Ni4 S6 111.02(8) 25_435 25_445
Ni2 Ni4 S6 111.02(8) 13_345 25_445
Ni5 Ni4 S6 55.529(16) 25_335 25_335
Ni5 Ni4 S6 55.529(16) . 25_335
Ni5 Ni4 S6 135.58(3) 25_435 25_335
Ni5 Ni4 S6 135.58(3) 1_565 25_335
S6 Ni4 S6 101.05(6) . 25_335
Ni2 Ni4 S6 111.02(8) 25_445 25_335
Ni2 Ni4 S6 111.02(8) 13_445 25_335
Ni2 Ni4 S6 51.07(3) 25_435 25_335
Ni2 Ni4 S6 51.07(3) 13_345 25_335
S6 Ni4 S6 157.89(13) 25_445 25_335
Ni5 Ni4 S6 135.58(3) 25_335 25_435
Ni5 Ni4 S6 55.529(16) . 25_435
Ni5 Ni4 S6 55.529(16) 25_435 25_435
Ni5 Ni4 S6 135.58(3) 1_565 25_435
S6 Ni4 S6 101.05(6) . 25_435
Ni2 Ni4 S6 111.02(8) 25_445 25_435
Ni2 Ni4 S6 51.07(3) 13_445 25_435
Ni2 Ni4 S6 51.07(3) 25_435 25_435
Ni2 Ni4 S6 111.02(8) 13_345 25_435
S6 Ni4 S6 87.89(2) 25_445 25_435
S6 Ni4 S6 87.89(2) 25_335 25_435
Ni4 Ni5 Ni4 98.59(5) . 25_335
Ni4 Ni5 Ni4 98.59(5) . 25_435
Ni4 Ni5 Ni4 134.53(14) 25_335 25_435
Ni4 Ni5 Ni4 134.54(14) . 1_545
Ni4 Ni5 Ni4 98.59(5) 25_335 1_545
Ni4 Ni5 Ni4 98.59(5) 25_435 1_545
Ni4 Ni5 S6 57.54(7) . .
Ni4 Ni5 S6 77.26(4) 25_335 .
Ni4 Ni5 S6 77.26(4) 25_435 .
Ni4 Ni5 S6 167.92(8) 1_545 .
Ni4 Ni5 S6 167.92(8) . 1_545
Ni4 Ni5 S6 77.26(4) 25_335 1_545
Ni4 Ni5 S6 77.26(4) 25_435 1_545
Ni4 Ni5 S6 57.54(7) 1_545 1_545
S6 Ni5 S6 110.38(5) . 1_545
Ni4 Ni5 S6 77.26(4) . 25_435
Ni4 Ni5 S6 167.92(8) 25_335 25_435
Ni4 Ni5 S6 57.54(7) 25_435 25_435
Ni4 Ni5 S6 77.26(4) 1_545 25_435
S6 Ni5 S6 109.02(2) . 25_435
S6 Ni5 S6 109.02(2) 1_545 25_435
Ni4 Ni5 S6 77.26(4) . 25_335
Ni4 Ni5 S6 57.54(7) 25_335 25_335
Ni4 Ni5 S6 167.92(8) 25_435 25_335
Ni4 Ni5 S6 77.26(4) 1_545 25_335
S6 Ni5 S6 109.02(2) . 25_335
S6 Ni5 S6 109.02(2) 1_545 25_335
S6 Ni5 S6 110.38(5) 25_435 25_335
Ni4 Ni5 Ni2 67.27(7) . 25_435
Ni4 Ni5 Ni2 112.73(7) 25_335 25_435
Ni4 Ni5 Ni2 112.73(7) 25_435 25_435
Ni4 Ni5 Ni2 67.27(7) 1_545 25_435
S6 Ni5 Ni2 124.81(2) . 25_435
S6 Ni5 Ni2 124.81(2) 1_545 25_435
S6 Ni5 Ni2 55.19(2) 25_435 25_435
S6 Ni5 Ni2 55.19(2) 25_335 25_435
Ni4 Ni5 Ni2 112.73(7) . 21_545
Ni4 Ni5 Ni2 67.27(7) 25_335 21_545
Ni4 Ni5 Ni2 67.27(7) 25_435 21_545
Ni4 Ni5 Ni2 112.73(7) 1_545 21_545
S6 Ni5 Ni2 55.19(2) . 21_545
S6 Ni5 Ni2 55.19(2) 1_545 21_545
S6 Ni5 Ni2 124.81(2) 25_435 21_545
S6 Ni5 Ni2 124.81(2) 25_335 21_545
Ni2 Ni5 Ni2 180.0 25_435 21_545
Ni4 Ni5 Ni5 49.29(3) . 25_435
Ni4 Ni5 Ni5 130.71(3) 25_335 25_435
Ni4 Ni5 Ni5 49.29(3) 25_435 25_435
Ni4 Ni5 Ni5 130.71(3) 1_545 25_435
S6 Ni5 Ni5 54.509(12) . 25_435
S6 Ni5 Ni5 125.491(12) 1_545 25_435
S6 Ni5 Ni5 54.509(12) 25_435 25_435
S6 Ni5 Ni5 125.491(12) 25_335 25_435
Ni2 Ni5 Ni5 90.0 25_435 25_435
Ni2 Ni5 Ni5 90.0 21_545 25_435
Ni4 Ni5 Ni5 130.71(3) . 25_325
Ni4 Ni5 Ni5 49.29(3) 25_335 25_325
Ni4 Ni5 Ni5 130.71(3) 25_435 25_325
Ni4 Ni5 Ni5 49.29(3) 1_545 25_325
S6 Ni5 Ni5 125.491(12) . 25_325
S6 Ni5 Ni5 54.509(12) 1_545 25_325
S6 Ni5 Ni5 125.491(12) 25_435 25_325
S6 Ni5 Ni5 54.509(12) 25_335 25_325
Ni2 Ni5 Ni5 90.0 25_435 25_325
Ni2 Ni5 Ni5 90.0 21_545 25_325
Ni5 Ni5 Ni5 180.0 25_435 25_325

loop_
_geom_bond_atom_site_label_1
_geom_bond_atom_site_label_2
_geom_bond_distance
_geom_bond_site_symmetry_2
Sn1 Ni3 2.5964(4) .
Sn1 Ni3 2.5964(4) 1_665
Sn1 Ni3 2.5964(4) 1_565
Sn1 Ni3 2.5964(4) 1_655
Sn1 Ni2 2.6330(4) .
Sn1 Ni2 2.6331(4) 21_655
Sn1 Ni2 2.6331(4) 1_565
Sn1 Ni2 2.6331(4) 21
Sn1 Ni1 2.6395(3) 5_455
Sn1 Ni1 2.6395(3) .
Sn1 Ni1 2.6395(3) 5
Sn1 Ni1 2.6395(3) 1_565
Ni1 Ni1 2.5958(4) 5
Ni1 Ni1 2.5958(4) 5_445
Ni1 Ni1 2.5958(4) 5_455
Ni1 Ni1 2.5958(4) 5_545
Ni1 Ni3 2.5996(5) 17_445
Ni1 Ni3 2.5996(5) 1_655
Ni1 Ni3 2.5996(5) 17_545
Ni1 Ni3 2.5997(5) .
Ni1 Sn1 2.6395(3) 17_545
Ni1 Sn1 2.6395(3) 1_545
Ni1 Sn1 2.6395(3) 17
Ni2 S6 2.2537(8) 1_655
Ni2 S6 2.2537(8) .
Ni2 Ni4 2.5812(19) 25_445
Ni2 Ni4 2.5812(19) 25_435
Ni2 Ni5 2.5838(5) 25_435
Ni2 Ni2 2.5958(4) 21_545
Ni2 Ni2 2.5958(4) 21_655
Ni2 Ni2 2.5958(4) 21_645
Ni2 Ni2 2.5958(4) 21
Ni2 Sn1 2.6330(4) 1_545
Ni2 Ni3 2.6734(5) .
Ni3 Sn1 2.5964(4) 1_445
Ni3 Sn1 2.5964(4) 1_455
Ni3 Sn1 2.5964(4) 1_545
Ni3 Ni1 2.5997(5) 5_445
Ni3 Ni1 2.5997(5) 1_455
Ni3 Ni1 2.5997(5) 5_455
Ni3 Ni2 2.6735(5) 21
Ni3 Ni2 2.6735(5) 1_455
Ni3 Ni2 2.6735(5) 21_545
S6 Ni4 2.045(3) .
S6 Ni5 2.2355(7) 25_435
S6 Ni5 2.2355(7) 1_565
S6 Ni5 2.2355(7) 25_335
S6 Ni5 2.2355(7) .
S6 Ni2 2.2536(8) 1_455
S6 Ni2 2.2536(8) 21_545
S6 Ni2 2.2536(8) 21
S6 Ni4 2.6448(7) 25_445
S6 Ni4 2.6448(7) 25_335
S6 Ni4 2.6448(7) 25_345
Ni4 Ni5 1.9901(11) 25_335
Ni4 Ni5 1.9901(11) .
Ni4 Ni5 1.9901(11) 25_435
Ni4 Ni5 1.9901(11) 1_565
Ni4 Ni2 2.5812(19) 25_445
Ni4 Ni2 2.5812(19) 13_445
Ni4 Ni2 2.5812(19) 25_435
Ni4 Ni2 2.5812(19) 13_345
Ni4 S6 2.6449(7) 25_445
Ni4 S6 2.6449(7) 25_335
Ni4 S6 2.6449(7) 25_435
Ni5 Ni4 1.9901(11) 25_335
Ni5 Ni4 1.9901(11) 25_435
Ni5 Ni4 1.9901(11) 1_545
Ni5 S6 2.2355(7) 1_545
Ni5 S6 2.2355(7) 25_435
Ni5 S6 2.2355(7) 25_335
Ni5 Ni2 2.5837(5) 25_435
Ni5 Ni2 2.5837(5) 21_545
Ni5 Ni5 2.5958(4) 25_435
Ni5 Ni5 2.5958(4) 25_325
